data_1007184
loop_
_publ_author_name
'Masse, R'
'Durif, A'

_publ_section_title
;
A Copper(III) Periodate Peroxo Complex: K~4~ H~4~ Cu (I O~6~)~2~ O~2~
6(H~2~ O)
;
_journal_coden_ASTM JSSCBI
_journal_name_full 'Journal of Solid State Chemistry'
_journal_page_first 206
_journal_page_last 210
_journal_paper_doi 10.1016/0022-4596(88)90070-9
_journal_volume 73
_journal_year 1988
_chemical_formula_structural 'K4 Cu (I O6 H2)2 (O2) (H2 O)6'
_chemical_formula_sum 'Cu H16 I2 K4 O20'
_chemical_name_systematic
;
Tetrapotassium bis(dihydrogeniodato(VII))cuprate(III) superoxide
hexahydrate
;
_space_group_IT_number 14
_symmetry_cell_setting monoclinic
_symmetry_Int_Tables_number 14
_symmetry_space_group_name_Hall '-P 2yn'
_symmetry_space_group_name_H-M 'P 1 21/n 1'
_cell_angle_alpha 90
_cell_angle_beta 95.2(1)
_cell_angle_gamma 90
_cell_formula_units_Z 2
_cell_length_a 12.650(2)
_cell_length_b 9.780(2)
_cell_length_c 7.710(2)
_cell_volume 949.9
_refine_ls_R_factor_all 0.038
_cod_original_formula_sum 'H16 Cu I2 K4 O20'
_cod_database_code 1007184

loop_
_symmetry_equiv_pos_as_xyz
x,y,z
1/2+x,1/2-y,1/2+z
-x,-y,-z
1/2-x,1/2+y,1/2-z

loop_
_atom_site_label
_atom_site_type_symbol
_atom_site_symmetry_multiplicity
_atom_site_Wyckoff_symbol
_atom_site_fract_x
_atom_site_fract_y
_atom_site_fract_z
_atom_site_occupancy
_atom_site_attached_hydrogens
_atom_site_calc_flag
I1 I7+ 4 e 0.01689(3) 0.26716(4) 0.14655(6) 1. 0 d
Cu1 Cu3+ 2 a 0. 0. 0. 1. 0 d
O1 O2- 4 e 0.9755(5) 0.1922(6) 0.3477(8) 1. 0 d
O2 O2- 4 e 0.9190(4) 0.4039(5) 0.1429(7) 1. 0 d
O3 O2- 4 e 0.1036(4) 0.1091(5) 0.1054(7) 1. 0 d
O4 O2- 4 e 0.4177(4) 0.3491(5) 0.5083(7) 1. 0 d
O5 O2- 4 e 0.1305(5) 0.3573(6) 0.2513(8) 1. 0 d
O6 O2- 4 e 0.5592(5) 0.1702(6) 0.4201(7) 1. 1 d
O7 O0- 4 e 0.4964(4) 0.0497(6) 0.0463(6) 1. 1 d
O8 O2- 4 e 0.6168(6) 0.4421(8) 0.096(1) 1. 2 d
O9 O2- 4 e 0.7153(5) 0.0984(7) 0.0775(9) 1. 2 d
O10 O2- 4 e 0.376(1) 0.233(2) 0.146(1) 1. 2 d
K1 K1+ 4 e 0.745(1) 0.3083(2) 0.3401(2) 1. 0 d
K2 K1+ 4 e 0.2694(2) 0.0823(4) 0.3564(3) 1. 0 d

loop_
_atom_type_symbol
_atom_type_oxidation_number
I7+ 7.000
Cu3+ 3.000
O2- -2.000
O0- -0.500
K1+ 1.000
H1+ 1.000
